data_4100782
loop_
_publ_author_name
'Masahiko Ochiai'
'Yong-Shou Lin'
'Jun Yamada'
'Hanae Misawa'
'Saiko Arai'
'Kazuko Matsumoto'

_publ_section_title
;
Reactions of a Platinum(III) Dimeric Complex with Alkynes in Water: Novel
Approach to \a-Aminoketone, \a-Iminoketone, and \a,\b-Diimine via
Ketonyl-Pt(III) Dinuclear Complexes
;
_journal_name_full 'Journal of the American Chemical Society'
_journal_page_first 2536
_journal_page_last 2545
_journal_paper_doi 10.1021/ja0302634
_journal_volume 126
_journal_year 2004
_chemical_formula_sum 'C15 H27 N9 O13 Pt2'
_chemical_formula_weight 931.64
_space_group_IT_number 2
_space_group_name_Hall '-P 1'
_space_group_name_H-M_alt 'P -1'
_symmetry_cell_setting triclinic
_symmetry_space_group_name_Hall '-P 1'
_symmetry_space_group_name_H-M 'P -1'
_cell_angle_alpha 84.335(3)
_cell_angle_beta 78.348(4)
_cell_angle_gamma 89.358(3)
_cell_formula_units_Z 2
_cell_length_a 9.6251(17)
_cell_length_b 10.1925(18)
_cell_length_c 15.986(3)
_cell_measurement_temperature 496(2)
_cell_volume 1528.4(5)
_diffrn_ambient_temperature 496(2)
_exptl_crystal_density_diffrn 2.024
_cod_depositor_comments
;
The following automatic conversions were performed:
'_symmetry_cell_setting' value 'Triclinic' changed to 'triclinic'
according to '/home/saulius/struct/CIF-dictionaries/cif_core.dic'
dictionary named 'cif_core.dic' version 2.4.1 from 2010-06-29.

Automatic conversion script
Id: cif_fix_enum 1527 2010-12-29 10:47:43Z saulius 
;
_cod_database_code 4100782

loop_
_symmetry_equiv_pos_as_xyz
'x, y, z'
'-x, -y, -z'

loop_
_atom_site_label
_atom_site_type_symbol
_atom_site_fract_x
_atom_site_fract_y
_atom_site_fract_z
_atom_site_U_iso_or_equiv
_atom_site_adp_type
_atom_site_occupancy
_atom_site_symmetry_multiplicity
_atom_site_calc_flag
_atom_site_refinement_flags
_atom_site_disorder_assembly
_atom_site_disorder_group
C1 C 0.3439(18) 0.484(2) 0.7474(11) 0.047(5) Uani 1 1 d . . .
H1A H 0.4440 0.4630 0.7379 0.056 Uiso 1 1 calc R . .
H1B H 0.3352 0.5723 0.7199 0.056 Uiso 1 1 calc R . .
C2 C 0.291(2) 0.484(2) 0.8362(16) 0.062(6) Uani 1 1 d . . .
C3 C 0.353(3) 0.383(2) 0.8995(14) 0.078(7) Uani 1 1 d . . .
H3A H 0.3334 0.2953 0.8868 0.094 Uiso 1 1 calc R . .
H3B H 0.4556 0.3945 0.8872 0.094 Uiso 1 1 calc R . .
C4 C 0.304(4) 0.390(3) 0.9897(18) 0.103(9) Uani 1 1 d . . .
H4A H 0.2011 0.3800 1.0028 0.124 Uiso 1 1 calc R . .
H4B H 0.3252 0.4775 1.0035 0.124 Uiso 1 1 calc R . .
C5 C 0.367(4) 0.288(3) 1.047(2) 0.140(14) Uani 1 1 d . . .
H5A H 0.4084 0.2183 1.0143 0.210 Uiso 1 1 calc R . .
H5B H 0.2931 0.2516 1.0935 0.210 Uiso 1 1 calc R . .
H5C H 0.4381 0.3285 1.0704 0.210 Uiso 1 1 calc R . .
C6 C 0.3485(19) 0.0906(18) 0.7194(12) 0.048(5) Uani 1 1 d . . .
C7 C 0.442(2) -0.0090(18) 0.7606(14) 0.061(6) Uani 1 1 d . . .
C8 C 0.426(4) 0.002(3) 0.8529(15) 0.135(16) Uani 1 1 d . . .
H13A H 0.3277 -0.0050 0.8801 0.202 Uiso 1 1 calc R . .
H13B H 0.4626 0.0864 0.8612 0.202 Uiso 1 1 calc R . .
H13C H 0.4782 -0.0667 0.8777 0.202 Uiso 1 1 calc R . .
C9 C 0.601(3) 0.036(4) 0.718(2) 0.119(12) Uani 1 1 d . . .
H14A H 0.6661 -0.0184 0.7438 0.178 Uiso 1 1 calc R . .
H14B H 0.6147 0.1265 0.7272 0.178 Uiso 1 1 calc R . .
H14C H 0.6186 0.0279 0.6575 0.178 Uiso 1 1 calc R . .
C10 C 0.428(5) -0.146(3) 0.739(3) 0.18(2) Uani 1 1 d . . .
H15A H 0.4802 -0.2047 0.7716 0.266 Uiso 1 1 calc R . .
H15B H 0.4646 -0.1504 0.6787 0.266 Uiso 1 1 calc R . .
H15C H 0.3295 -0.1722 0.7522 0.266 Uiso 1 1 calc R . .
C11 C -0.0078(18) 0.2247(16) 0.8018(12) 0.043(4) Uani 1 1 d . . .
C12 C -0.114(3) 0.206(2) 0.8857(12) 0.067(6) Uani 1 1 d . . .
C13 C -0.058(3) 0.254(4) 0.9557(18) 0.152(18) Uani 1 1 d . . .
H24A H 0.0357 0.2203 0.9547 0.228 Uiso 1 1 calc R . .
H24B H -0.1187 0.2243 1.0095 0.228 Uiso 1 1 calc R . .
H24C H -0.0546 0.3486 0.9489 0.228 Uiso 1 1 calc R . .
C14 C -0.240(3) 0.305(4) 0.874(2) 0.159(17) Uani 1 1 d . . .
H25A H -0.3026 0.3095 0.9289 0.238 Uiso 1 1 calc R . .
H25B H -0.2913 0.2734 0.8347 0.238 Uiso 1 1 calc R . .
H25C H -0.2015 0.3909 0.8527 0.238 Uiso 1 1 calc R . .
C15 C -0.165(3) 0.069(3) 0.906(2) 0.120(12) Uani 1 1 d . . .
H23A H -0.0866 0.0115 0.9106 0.179 Uiso 1 1 calc R . .
H23B H -0.2089 0.0441 0.8605 0.179 Uiso 1 1 calc R . .
H23C H -0.2333 0.0605 0.9588 0.179 Uiso 1 1 calc R . .
N1 N 0.3964(17) 0.3924(17) 0.5864(11) 0.065(5) Uani 1 1 d . . .
N2 N 0.1194(16) 0.5013(13) 0.6517(10) 0.048(4) Uani 1 1 d . . .
N3 N 0.2564(17) 0.0499(14) 0.6797(10) 0.046(4) Uani 1 1 d . . .
N4 N -0.0138(18) 0.1594(19) 0.7374(9) 0.059(5) Uani 1 1 d . . .
N5 N -0.0290(17) 0.2515(15) 0.5609(11) 0.052(4) Uani 1 1 d . . .
N6 N 0.2481(18) 0.1399(16) 0.5061(10) 0.056(4) Uani 1 1 d . . .
N31 N 0.0677(19) 0.1373(17) 0.3439(13) 0.062(5) Uani 1 1 d . . .
N41 N 0.2555(19) 0.4953(17) 0.4010(12) 0.059(5) Uani 1 1 d . . .
N51 N 0.3354(19) 0.7817(19) 0.5294(13) 0.065(5) Uani 1 1 d . . .
O1 O 0.201(2) 0.5579(18) 0.8710(12) 0.096(6) Uani 1 1 d . . .
O2 O 0.3632(14) 0.2081(11) 0.7318(8) 0.048(3) Uani 1 1 d . . .
O3 O 0.0918(15) 0.3093(12) 0.7970(9) 0.057(4) Uani 1 1 d . . .
O31 O 0.109(2) 0.2440(14) 0.3623(12) 0.101(7) Uani 1 1 d . . .
O32 O 0.0526(19) 0.0396(14) 0.4023(11) 0.077(5) Uani 1 1 d . . .
O33 O 0.054(2) 0.1245(17) 0.2700(11) 0.104(7) Uani 1 1 d . . .
O41 O 0.3586(15) 0.4213(14) 0.4105(10) 0.069(4) Uani 1 1 d . . .
O42 O 0.1426(16) 0.4735(14) 0.4561(10) 0.070(4) Uani 1 1 d . . .
O43 O 0.265(2) 0.5836(19) 0.3442(13) 0.117(7) Uani 1 1 d . . .
O51 O 0.234(2) 0.828(2) 0.567(2) 0.188(15) Uani 1 1 d . . .
O52 O 0.4353(18) 0.8491(18) 0.4877(15) 0.103(7) Uani 1 1 d . . .
O53 O 0.3357(19) 0.6643(14) 0.5335(14) 0.103(7) Uani 1 1 d . . .
O61 O 0.957(2) 0.607(2) 0.7987(13) 0.124(8) Uani 1 1 d . . .
Pt1 Pt 0.23888(7) 0.34996(6) 0.68895(4) 0.0374(3) Uani 1 1 d . . .
Pt2 Pt 0.11776(7) 0.15688(6) 0.62463(4) 0.0390(3) Uani 1 1 d . . .

loop_
_atom_site_aniso_label
_atom_site_aniso_U_11
_atom_site_aniso_U_22
_atom_site_aniso_U_33
_atom_site_aniso_U_23
_atom_site_aniso_U_13
_atom_site_aniso_U_12
C1 0.030(9) 0.063(12) 0.044(11) -0.003(9) 0.002(8) -0.013(9)
C2 0.035(11) 0.052(12) 0.102(19) -0.040(13) -0.008(11) -0.015(10)
C3 0.11(2) 0.063(15) 0.062(16) -0.023(12) -0.014(14) -0.004(14)
C4 0.13(3) 0.10(2) 0.08(2) -0.003(16) -0.009(17) -0.026(19)
C5 0.17(4) 0.12(3) 0.14(3) 0.02(2) -0.06(3) -0.03(3)
C6 0.043(11) 0.043(11) 0.055(12) -0.006(9) 0.003(9) -0.024(9)
C7 0.085(16) 0.029(10) 0.073(15) -0.006(9) -0.028(12) 0.014(10)
C8 0.21(4) 0.15(3) 0.043(15) -0.007(16) -0.033(19) 0.12(3)
C9 0.09(2) 0.15(3) 0.11(3) 0.03(2) -0.029(19) 0.03(2)
C10 0.25(5) 0.042(15) 0.31(6) -0.05(2) -0.21(5) 0.05(2)
C11 0.040(10) 0.033(9) 0.053(12) -0.011(8) 0.004(8) -0.001(8)
C12 0.090(17) 0.062(13) 0.036(11) 0.009(10) 0.017(10) -0.036(12)
C13 0.12(3) 0.27(5) 0.058(19) -0.01(2) 0.013(18) -0.10(3)
C14 0.09(2) 0.20(4) 0.17(4) -0.06(3) 0.03(2) 0.04(3)
C15 0.14(3) 0.10(2) 0.10(2) -0.014(18) 0.035(19) -0.05(2)
N1 0.051(10) 0.063(11) 0.070(12) -0.020(9) 0.019(8) -0.023(9)
N2 0.051(9) 0.027(8) 0.061(10) 0.002(7) -0.003(8) 0.005(7)
N3 0.054(10) 0.037(8) 0.044(9) 0.002(7) -0.012(7) 0.015(8)
N4 0.058(11) 0.090(13) 0.026(8) -0.013(8) 0.003(7) -0.036(9)
N5 0.058(10) 0.043(9) 0.065(11) -0.003(8) -0.033(8) 0.012(8)
N6 0.065(11) 0.047(10) 0.057(10) -0.024(8) 0.000(8) -0.019(8)
N31 0.068(12) 0.045(11) 0.075(14) -0.010(10) -0.020(10) -0.004(9)
N41 0.060(12) 0.043(10) 0.064(12) -0.004(9) 0.006(9) 0.004(9)
N51 0.048(11) 0.061(12) 0.095(15) -0.036(11) -0.021(10) -0.005(10)
O1 0.112(14) 0.087(13) 0.100(14) -0.048(11) -0.031(11) 0.027(12)
O2 0.061(8) 0.026(7) 0.059(8) -0.009(6) -0.013(6) -0.006(6)
O3 0.063(9) 0.035(7) 0.066(9) -0.005(6) 0.005(7) -0.015(7)
O31 0.171(19) 0.036(9) 0.107(14) -0.001(9) -0.060(13) -0.043(10)
O32 0.111(13) 0.040(8) 0.100(13) 0.001(8) -0.068(11) -0.013(8)
O33 0.19(2) 0.065(11) 0.064(12) 0.006(9) -0.049(13) -0.032(12)
O41 0.050(9) 0.057(9) 0.097(12) -0.007(8) -0.010(8) -0.004(8)
O42 0.076(11) 0.050(9) 0.074(11) -0.002(7) 0.006(9) -0.010(8)
O43 0.146(19) 0.078(12) 0.109(16) 0.036(12) -0.010(13) 0.019(12)
O51 0.054(12) 0.16(2) 0.35(4) -0.17(2) 0.047(17) -0.017(13)
O52 0.066(12) 0.068(11) 0.17(2) 0.009(12) -0.026(12) -0.023(9)
O53 0.095(13) 0.029(8) 0.163(19) -0.016(9) 0.031(12) -0.016(8)
O61 0.16(2) 0.107(15) 0.092(14) -0.017(12) -0.005(13) 0.066(15)
Pt1 0.0419(5) 0.0246(4) 0.0445(5) -0.0102(3) -0.0022(3) -0.0095(3)
Pt2 0.0461(5) 0.0268(4) 0.0452(5) -0.0099(3) -0.0081(3) -0.0101(3)

loop_
_geom_bond_atom_site_label_1
_geom_bond_atom_site_label_2
_geom_bond_distance
_geom_bond_site_symmetry_2
_geom_bond_publ_flag
C1 C2 1.41(3) . ?
C1 Pt1 2.106(18) . ?
C2 O1 1.23(2) . ?
C2 C3 1.57(3) . ?
C3 C4 1.43(3) . ?
C4 C5 1.53(4) . ?
C6 O2 1.25(2) . ?
C6 N3 1.29(2) . ?
C6 C7 1.53(3) . ?
C7 C8 1.47(3) . ?
C7 C10 1.49(3) . ?
C7 C9 1.60(4) . ?
C11 O3 1.28(2) . ?
C11 N4 1.29(2) . ?
C11 C12 1.51(3) . ?
C12 C13 1.46(3) . ?
C12 C15 1.48(3) . ?
C12 C14 1.59(4) . ?
N1 Pt1 2.011(15) . ?
N2 Pt1 2.029(14) . ?
N3 Pt2 1.998(14) . ?
N4 Pt2 1.985(15) . ?
N5 Pt2 2.078(14) . ?
N6 Pt2 2.073(16) . ?
N31 O33 1.23(2) . ?
N31 O31 1.24(2) . ?
N31 O32 1.28(2) . ?
N41 O43 1.20(2) . ?
N41 O42 1.26(2) . ?
N41 O41 1.26(2) . ?
N51 O51 1.15(2) . ?
N51 O53 1.19(2) . ?
N51 O52 1.23(2) . ?
O2 Pt1 2.022(12) . ?
O3 Pt1 2.010(13) . ?
Pt1 Pt2 2.6878(9) . ?
